data_7244527
loop_
_publ_author_name
'Mahmoudi, Ghodrat'
'Alizadeh, Vali'
'Castineiras, Alfonso'
'Akbari Afkhami, Farhad'
'Mitoraj, Mariusz Pawe\/l'
'Szczepanik, Dariusz'
'Konyaeva, Irina A.'
'Robeyns, Koen'
'Safin, Damir'

_publ_section_title
;
 Quasi-aromatic M\"obius chelates of Cadmium(II) nitrite and/or nitrate.
;
_journal_name_full CrystEngComm
_journal_paper_doi 10.1039/D2CE00046F
_journal_year 2022
_chemical_formula_sum 'C27 H24 Cd N8 O5.43'
_chemical_formula_weight 659.87
_space_group_crystal_system triclinic
_space_group_IT_number 2
_space_group_name_Hall '-P 1'
_space_group_name_H-M_alt 'P -1'
_atom_sites_solution_hydrogens geom
_audit_creation_method SHELXL-2018/3
_audit_update_record
;
2021-11-13 deposited with the CCDC.	2022-02-28 downloaded from the CCDC.
;
_cell_angle_alpha 112.627(6)
_cell_angle_beta 97.244(6)
_cell_angle_gamma 99.811(6)
_cell_formula_units_Z 2
_cell_length_a 9.0978(11)
_cell_length_b 11.7836(14)
_cell_length_c 15.1083(19)
_cell_measurement_reflns_used 9207
_cell_measurement_temperature 296(2)
_cell_measurement_theta_max 23.1023
_cell_measurement_theta_min 2.3240
_cell_volume 1440.1(3)
_computing_cell_refinement 'APEX2 V2013.10.0 (Bruker, 2013)'
_computing_data_collection 'APEX2 V2013.10.0 (Bruker, 2013)'
_computing_data_reduction 'APEX2 V2013.10.0 (Bruker, 2013)'
_computing_molecular_graphics 'MERCURY (Macrae et al., 2008)'
_computing_publication_material
;
'MERCURY (Macrae et al., 2008), Platon (Spek, 2009)'
;
_computing_structure_refinement 'SHELXL-2014/7 (Sheldrick, 2014)'
_computing_structure_solution 'SHELXT (Shelrick, 2015)'
_diffrn_ambient_temperature 296(2)
_diffrn_measured_fraction_theta_full 0.999
_diffrn_measured_fraction_theta_max 0.990
_diffrn_measurement_device_type 'Bruker AXS SMART APEX2 CCD diffractometer'
_diffrn_measurement_method 'phi and omega scans'
_diffrn_radiation_type MoK\a
_diffrn_radiation_wavelength 0.71073
_diffrn_reflns_av_R_equivalents 0.0473
_diffrn_reflns_av_unetI/netI 0.0307
_diffrn_reflns_Laue_measured_fraction_full 0.999
_diffrn_reflns_Laue_measured_fraction_max 0.990
_diffrn_reflns_limit_h_max 12
_diffrn_reflns_limit_h_min -12
_diffrn_reflns_limit_k_max 16
_diffrn_reflns_limit_k_min -16
_diffrn_reflns_limit_l_max 21
_diffrn_reflns_limit_l_min -21
_diffrn_reflns_number 55718
_diffrn_reflns_point_group_measured_fraction_full 0.999
_diffrn_reflns_point_group_measured_fraction_max 0.990
_diffrn_reflns_theta_full 25.242
_diffrn_reflns_theta_max 29.800
_diffrn_reflns_theta_min 1.886
_diffrn_source 'fine focus sealed X-ray tube'
_exptl_absorpt_coefficient_mu 0.811
_exptl_absorpt_correction_T_max 0.7459
_exptl_absorpt_correction_T_min 0.6927
_exptl_absorpt_correction_type multi-scan
_exptl_absorpt_process_details 'SADABS V2012/1 (Bruker AXS Inc)'
_exptl_crystal_colour 'light yellow'
_exptl_crystal_density_diffrn 1.522
_exptl_crystal_description rectangular
_exptl_crystal_F_000 667
_exptl_crystal_size_max 0.13
_exptl_crystal_size_mid 0.08
_exptl_crystal_size_min 0.05
_refine_diff_density_max 0.415
_refine_diff_density_min -0.462
_refine_diff_density_rms 0.053
_refine_ls_extinction_method none
_refine_ls_goodness_of_fit_ref 1.049
_refine_ls_hydrogen_treatment constr
_refine_ls_matrix_type full
_refine_ls_number_parameters 446
_refine_ls_number_reflns 8165
_refine_ls_number_restraints 110
_refine_ls_restrained_S_all 1.047
_refine_ls_R_factor_all 0.0436
_refine_ls_R_factor_gt 0.0307
_refine_ls_shift/su_max 0.002
_refine_ls_shift/su_mean 0.000
_refine_ls_structure_factor_coef Fsqd
_refine_ls_weighting_details 'w=1/[\s^2^(Fo^2^)+(0.0329P)^2^+0.2218P] where P=(Fo^2^+2Fc^2^)/3'
_refine_ls_weighting_scheme calc
_refine_ls_wR_factor_gt 0.0698
_refine_ls_wR_factor_ref 0.0747
_reflns_Friedel_coverage 0.000
_reflns_number_gt 6613
_reflns_number_total 8165
_reflns_threshold_expression 'I > 2\s(I)'
_cod_data_source_file d2ce00046f2.cif
_cod_data_source_block FA08_0m_a
_cod_depositor_comments
;
The following automatic conversions were performed:

data name '__cell_measurement_reflns_used' was replaced with
'_cell_measurement_reflns_used'.

Automatic conversion script
Id: cif_correct_tags 7550 2019-12-06 10:49:48Z antanas 
;
_cod_database_code 7244527
_shelx_shelxl_version_number 2018/3
_shelx_space_group_comment
;
The symmetry employed for this shelxl refinement is uniquely defined
by the following loop, which should always be used as a source of
symmetry information in preference to the above space-group names.
They are only intended as comments.
;

loop_
_space_group_symop_operation_xyz
'x, y, z'
'-x, -y, -z'

loop_
_atom_site_label
_atom_site_type_symbol
_atom_site_fract_x
_atom_site_fract_y
_atom_site_fract_z
_atom_site_U_iso_or_equiv
_atom_site_adp_type
_atom_site_occupancy
_atom_site_site_symmetry_order
_atom_site_calc_flag
_atom_site_refinement_flags_posn
_atom_site_refinement_flags_adp
_atom_site_refinement_flags_occupancy
_atom_site_disorder_assembly
_atom_site_disorder_group
Cd1 Cd 0.38571(2) 0.14798(2) 0.83043(2) 0.04522(6) Uani 1 1 d . . . . .
N2 N 0.17081(18) 0.23320(14) 0.86751(12) 0.0443(4) Uani 1 1 d . . . . .
C3 C 0.0421(2) 0.1667(2) 0.87487(17) 0.0544(5) Uani 1 1 d . . . . .
H3 H 0.038182 0.084742 0.869083 0.065 Uiso 1 1 calc R U . . .
C4 C -0.0856(2) 0.2144(2) 0.89069(17) 0.0568(5) Uani 1 1 d . . . . .
H4 H -0.172579 0.165796 0.896614 0.068 Uiso 1 1 calc R U . . .
C5 C -0.0820(2) 0.3344(2) 0.89752(16) 0.0550(5) Uani 1 1 d . . . . .
H5 H -0.167671 0.367412 0.905838 0.066 Uiso 1 1 calc R U . . .
C6 C 0.0508(2) 0.4050(2) 0.89183(15) 0.0501(5) Uani 1 1 d . . . . .
H6 H 0.056449 0.486883 0.896914 0.060 Uiso 1 1 calc R U . . .
C7 C 0.1752(2) 0.35254(17) 0.87848(13) 0.0403(4) Uani 1 1 d . . . . .
C8 C 0.3213(2) 0.42646(17) 0.87691(14) 0.0432(4) Uani 1 1 d . . . . .
H8 H 0.334058 0.511703 0.889728 0.052 Uiso 1 1 calc R U . . .
N9 N 0.42939(17) 0.37289(14) 0.85798(11) 0.0405(3) Uani 1 1 d . . . . .
N10 N 0.57028(17) 0.44579(14) 0.86316(11) 0.0411(3) Uani 1 1 d . . . . .
C11 C 0.6015(2) 0.43766(16) 0.78112(13) 0.0374(4) Uani 1 1 d . . . . .
C12 C 0.7523(2) 0.50933(17) 0.78093(14) 0.0391(4) Uani 1 1 d . . . . .
C13 C 0.8233(2) 0.62560(18) 0.85804(15) 0.0470(4) Uani 1 1 d . . . . .
H13 H 0.777009 0.658862 0.910686 0.056 Uiso 1 1 calc R U . . .
C14 C 0.9632(3) 0.6917(2) 0.85620(18) 0.0588(6) Uani 1 1 d . . . . .
H14 H 1.009843 0.770139 0.907302 0.071 Uiso 1 1 calc R U . . .
C15 C 1.0342(3) 0.6423(2) 0.7792(2) 0.0637(6) Uani 1 1 d . . . . .
H15 H 1.128280 0.687169 0.778427 0.076 Uiso 1 1 calc R U . . .
C16 C 0.9652(3) 0.5265(3) 0.70377(18) 0.0627(6) Uani 1 1 d . . . . .
H16 H 1.013632 0.492465 0.652373 0.075 Uiso 1 1 calc R U . . .
C17 C 0.8240(2) 0.4599(2) 0.70359(16) 0.0520(5) Uani 1 1 d . . . . .
H17 H 0.777245 0.382124 0.651724 0.062 Uiso 1 1 calc R U . . .
N22 N 0.55556(18) 0.01734(14) 0.77721(12) 0.0441(4) Uani 1 1 d . . . . .
C23 C 0.5938(3) -0.05419(19) 0.82230(18) 0.0561(5) Uani 1 1 d . . . . .
H23 H 0.547782 -0.055515 0.873605 0.067 Uiso 1 1 calc R U . . .
C24 C 0.6984(3) -0.1262(2) 0.7961(2) 0.0689(7) Uani 1 1 d . . . . .
H24 H 0.722900 -0.174320 0.829644 0.083 Uiso 1 1 calc R U . . .
C25 C 0.7658(3) -0.1261(2) 0.7204(2) 0.0715(7) Uani 1 1 d . . . . .
H25 H 0.836922 -0.174036 0.701858 0.086 Uiso 1 1 calc R U . . .
C26 C 0.7266(3) -0.0536(2) 0.67165(19) 0.0641(6) Uani 1 1 d . . . . .
H26 H 0.770154 -0.052652 0.619379 0.077 Uiso 1 1 calc R U . . .
C27 C 0.6212(2) 0.01737(17) 0.70245(15) 0.0475(4) Uani 1 1 d . . . . .
C28 C 0.5785(2) 0.09889(19) 0.65525(15) 0.0508(5) Uani 1 1 d . . . . .
H28 H 0.607728 0.092502 0.597042 0.061 Uiso 1 1 calc R U . . .
N29 N 0.50204(19) 0.17732(14) 0.69409(12) 0.0444(4) Uani 1 1 d . . . . .
N30 N 0.4503(2) 0.24280(15) 0.64174(12) 0.0468(4) Uani 1 1 d . . . . .
C31 C 0.4907(2) 0.36395(17) 0.68479(13) 0.0399(4) Uani 1 1 d . . . . .
C32 C 0.4235(2) 0.43778(18) 0.63667(14) 0.0432(4) Uani 1 1 d . . . . .
C33 C 0.3535(4) 0.3811(2) 0.53926(17) 0.0743(8) Uani 1 1 d . . . . .
H33 H 0.353947 0.297546 0.501438 0.089 Uiso 1 1 calc R U . . .
C34 C 0.2818(4) 0.4489(3) 0.4973(2) 0.0952(11) Uani 1 1 d . . . . .
H34 H 0.232691 0.409702 0.431544 0.114 Uiso 1 1 calc R U . . .
C35 C 0.2825(3) 0.5724(3) 0.55130(19) 0.0717(7) Uani 1 1 d . . . . .
H35 H 0.234616 0.617025 0.522385 0.086 Uiso 1 1 calc R U . . .
C36 C 0.3537(3) 0.6297(2) 0.64763(18) 0.0585(5) Uani 1 1 d . . . . .
H36 H 0.354421 0.713733 0.684696 0.070 Uiso 1 1 calc R U . . .
C37 C 0.4253(2) 0.56312(19) 0.69067(16) 0.0492(5) Uani 1 1 d . . . . .
H37 H 0.474812 0.603111 0.756346 0.059 Uiso 1 1 calc R U . . .
N41 N 0.1650(8) -0.0919(6) 0.7082(6) 0.0691(18) Uani 0.738(7) 1 d D U P A 1
O42 O 0.2110(15) -0.0093(8) 0.6783(7) 0.0733(15) Uani 0.738(7) 1 d D U P A 1
O43 O 0.2171(11) -0.0627(9) 0.7959(6) 0.0712(16) Uani 0.738(7) 1 d D U P A 1
N41B N 0.161(2) -0.0772(19) 0.6903(15) 0.065(4) Uani 0.262(7) 1 d D U P A 2
O42B O 0.212(5) 0.013(3) 0.670(2) 0.075(5) Uani 0.262(7) 1 d D U P A 2
O43B O 0.195(3) -0.057(3) 0.7783(16) 0.064(4) Uani 0.262(7) 1 d D U P A 2
O44B O 0.0837(9) -0.1816(7) 0.6385(6) 0.091(4) Uani 0.262(7) 1 d . U P A 2
N45 N 0.5303(8) 0.2229(5) 1.0301(5) 0.0765(17) Uani 0.829(6) 1 d . U P A 3
O46 O 0.5956(7) 0.2612(6) 0.9770(5) 0.0730(13) Uani 0.829(6) 1 d . U P A 3
O47 O 0.4059(6) 0.1440(5) 0.9874(4) 0.0838(14) Uani 0.829(6) 1 d . U P A 3
N45B N 0.553(2) 0.2365(15) 1.0404(18) 0.052(5) Uani 0.171(6) 1 d D U P A 4
O46B O 0.626(3) 0.255(4) 0.980(3) 0.071(7) Uani 0.171(6) 1 d D U P A 4
O47B O 0.415(2) 0.1848(19) 1.0063(19) 0.057(4) Uani 0.171(6) 1 d D U P A 4
O48B O 0.5865(15) 0.2557(12) 1.1028(10) 0.083(5) Uani 0.171(6) 1 d . U P A 4
O51 O 0.1594(4) -0.1332(4) 0.4656(2) 0.1640(14) Uani 1 1 d . . . . .
H51 H 0.167597 -0.099587 0.525194 0.246 Uiso 1 1 calc R U . . .
C52 C 0.0090(6) -0.1763(4) 0.4209(4) 0.1442(17) Uani 1 1 d . . . . .
H52A H -0.044094 -0.111724 0.449094 0.216 Uiso 1 1 calc R U . . .
H52B H -0.033667 -0.250333 0.430052 0.216 Uiso 1 1 calc R U . . .
H52C H -0.001342 -0.197290 0.352048 0.216 Uiso 1 1 calc R U . . .

loop_
_atom_site_aniso_label
_atom_site_aniso_U_11
_atom_site_aniso_U_22
_atom_site_aniso_U_33
_atom_site_aniso_U_23
_atom_site_aniso_U_13
_atom_site_aniso_U_12
Cd1 0.04284(9) 0.03829(8) 0.06031(10) 0.02327(7) 0.01616(7) 0.01372(6)
N2 0.0390(8) 0.0364(8) 0.0567(10) 0.0183(7) 0.0117(7) 0.0088(6)
C3 0.0441(11) 0.0424(10) 0.0731(14) 0.0212(10) 0.0140(10) 0.0061(8)
C4 0.0366(10) 0.0616(13) 0.0615(13) 0.0183(11) 0.0098(9) 0.0027(9)
C5 0.0414(11) 0.0704(14) 0.0565(13) 0.0260(11) 0.0100(9) 0.0230(10)
C6 0.0512(12) 0.0529(11) 0.0572(12) 0.0278(10) 0.0157(10) 0.0256(9)
C7 0.0416(10) 0.0389(9) 0.0418(10) 0.0171(8) 0.0089(8) 0.0126(7)
C8 0.0503(11) 0.0343(9) 0.0483(11) 0.0194(8) 0.0128(9) 0.0110(8)
N9 0.0403(8) 0.0384(8) 0.0451(9) 0.0196(7) 0.0125(7) 0.0076(6)
N10 0.0408(8) 0.0397(8) 0.0453(9) 0.0210(7) 0.0111(7) 0.0066(6)
C11 0.0379(9) 0.0356(8) 0.0440(10) 0.0216(8) 0.0077(7) 0.0105(7)
C12 0.0389(9) 0.0417(9) 0.0458(10) 0.0279(8) 0.0077(8) 0.0102(7)
C13 0.0462(11) 0.0438(10) 0.0546(12) 0.0248(9) 0.0094(9) 0.0101(8)
C14 0.0539(13) 0.0445(11) 0.0739(15) 0.0292(11) 0.0013(11) -0.0005(9)
C15 0.0475(12) 0.0723(15) 0.0853(17) 0.0503(14) 0.0173(12) 0.0048(11)
C16 0.0546(13) 0.0830(17) 0.0640(14) 0.0420(13) 0.0235(11) 0.0150(12)
C17 0.0508(12) 0.0596(12) 0.0486(12) 0.0272(10) 0.0121(9) 0.0080(10)
N22 0.0428(9) 0.0345(8) 0.0574(10) 0.0214(7) 0.0095(7) 0.0103(6)
C23 0.0535(12) 0.0433(11) 0.0789(15) 0.0347(11) 0.0101(11) 0.0114(9)
C24 0.0624(14) 0.0433(11) 0.106(2) 0.0381(13) 0.0064(14) 0.0170(10)
C25 0.0595(14) 0.0429(12) 0.107(2) 0.0204(13) 0.0149(14) 0.0258(10)
C26 0.0636(14) 0.0482(12) 0.0738(16) 0.0131(11) 0.0215(12) 0.0204(11)
C27 0.0502(11) 0.0339(9) 0.0530(12) 0.0117(8) 0.0099(9) 0.0119(8)
C28 0.0605(13) 0.0461(11) 0.0464(11) 0.0178(9) 0.0152(10) 0.0147(9)
N29 0.0538(10) 0.0343(7) 0.0462(9) 0.0181(7) 0.0097(7) 0.0104(7)
N30 0.0552(10) 0.0402(8) 0.0458(9) 0.0212(7) 0.0057(7) 0.0089(7)
C31 0.0401(9) 0.0409(9) 0.0428(10) 0.0216(8) 0.0094(8) 0.0094(7)
C32 0.0450(10) 0.0435(10) 0.0463(11) 0.0248(9) 0.0076(8) 0.0105(8)
C33 0.112(2) 0.0556(13) 0.0498(13) 0.0210(11) -0.0058(13) 0.0260(14)
C34 0.146(3) 0.0743(18) 0.0598(16) 0.0297(14) -0.0184(17) 0.0362(19)
C35 0.0860(18) 0.0722(16) 0.0725(17) 0.0455(14) 0.0054(14) 0.0294(14)
C36 0.0634(14) 0.0494(12) 0.0722(15) 0.0323(11) 0.0134(12) 0.0210(10)
C37 0.0499(11) 0.0458(10) 0.0524(12) 0.0230(9) 0.0047(9) 0.0112(9)
N41 0.059(3) 0.048(2) 0.090(5) 0.021(3) 0.014(3) 0.0059(18)
O42 0.070(2) 0.061(3) 0.084(3) 0.032(2) 0.009(2) 0.006(2)
O43 0.067(3) 0.059(2) 0.094(4) 0.041(2) 0.013(3) 0.010(2)
N41B 0.062(7) 0.062(8) 0.063(6) 0.020(5) 0.010(5) 0.012(5)
O42B 0.085(7) 0.072(8) 0.073(6) 0.041(6) 0.013(5) 0.013(6)
O43B 0.078(8) 0.057(6) 0.065(6) 0.033(5) 0.004(5) 0.022(4)
O44B 0.085(6) 0.066(5) 0.091(6) 0.011(4) 0.016(4) -0.011(4)
N45 0.089(4) 0.073(3) 0.061(2) 0.024(2) 0.002(2) 0.022(3)
O46 0.073(3) 0.065(2) 0.078(2) 0.0310(18) 0.009(2) 0.009(2)
O47 0.079(2) 0.091(3) 0.081(3) 0.045(3) 0.0091(18) 0.005(2)
N45B 0.047(7) 0.055(9) 0.051(8) 0.017(7) 0.017(6) 0.007(6)
O46B 0.043(8) 0.094(12) 0.086(11) 0.035(9) 0.041(9) 0.026(7)
O47B 0.047(6) 0.058(8) 0.065(7) 0.028(6) 0.023(5) -0.002(5)
O48B 0.095(8) 0.081(7) 0.062(6) 0.029(5) 0.003(5) 0.002(5)
O51 0.128(3) 0.248(4) 0.104(2) 0.051(3) 0.058(2) 0.042(3)
C52 0.145(4) 0.111(3) 0.155(4) 0.029(3) 0.021(3) 0.047(3)

loop_
_atom_type_symbol
_atom_type_description
_atom_type_scat_dispersion_real
_atom_type_scat_dispersion_imag
_atom_type_scat_source
C C 0.0033 0.0016 'International Tables Vol C Tables 4.2.6.8 and 6.1.1.4'
H H 0.0000 0.0000 'International Tables Vol C Tables 4.2.6.8 and 6.1.1.4'
N N 0.0061 0.0033 'International Tables Vol C Tables 4.2.6.8 and 6.1.1.4'
O O 0.0106 0.0060 'International Tables Vol C Tables 4.2.6.8 and 6.1.1.4'
Cd Cd -0.8075 1.2024 'International Tables Vol C Tables 4.2.6.8 and 6.1.1.4'

loop_
_geom_angle_atom_site_label_1
_geom_angle_atom_site_label_2
_geom_angle_atom_site_label_3
_geom_angle
_geom_angle_site_symmetry_1
_geom_angle_site_symmetry_3
_geom_angle_publ_flag
N22 Cd1 O47 95.57(15) . . ?
N22 Cd1 N2 166.44(5) . . ?
O47 Cd1 N2 84.50(15) . . ?
N22 Cd1 O42 83.4(3) . . ?
N2 Cd1 O42 85.6(3) . . ?
N22 Cd1 N9 125.26(5) . . ?
O47 Cd1 N9 106.67(13) . . ?
N2 Cd1 N9 67.23(5) . . ?
O42 Cd1 N9 117.66(19) . . ?
N22 Cd1 O46 82.59(17) . . ?
O47 Cd1 O46 50.80(15) . . ?
N2 Cd1 O46 107.49(16) . . ?
N9 Cd1 O46 75.02(18) . . ?
N22 Cd1 O42B 86.7(10) . . ?
N2 Cd1 O42B 83.4(10) . . ?
N9 Cd1 O42B 110.1(5) . . ?
N22 Cd1 O47B 101.9(5) . . ?
N2 Cd1 O47B 80.2(5) . . ?
N9 Cd1 O47B 96.7(5) . . ?
N22 Cd1 O43B 84.0(7) . . ?
N2 Cd1 O43B 82.5(7) . . ?
N9 Cd1 O43B 146.6(6) . . ?
O42B Cd1 O43B 50.2(4) . . ?
N22 Cd1 O43 80.4(2) . . ?
N2 Cd1 O43 86.5(2) . . ?
O42 Cd1 O43 49.97(16) . . ?
N9 Cd1 O43 152.7(2) . . ?
N22 Cd1 N29 67.03(5) . . ?
O47 Cd1 N29 152.07(13) . . ?
N2 Cd1 N29 117.64(5) . . ?
O42 Cd1 N29 75.4(2) . . ?
N9 Cd1 N29 70.74(5) . . ?
O46 Cd1 N29 103.51(14) . . ?
O42B Cd1 N29 70.3(7) . . ?
O47B Cd1 N29 148.9(4) . . ?
O43B Cd1 N29 114.9(5) . . ?
O43 Cd1 N29 119.1(2) . . ?
C3 N2 C7 117.53(16) . . ?
C3 N2 Cd1 123.23(13) . . ?
C7 N2 Cd1 119.20(12) . . ?
N2 C3 C4 122.9(2) . . ?
N2 C3 H3 118.5 . . ?
C4 C3 H3 118.5 . . ?
C5 C4 C3 119.0(2) . . ?
C5 C4 H4 120.5 . . ?
C3 C4 H4 120.5 . . ?
C4 C5 C6 118.76(19) . . ?
C4 C5 H5 120.6 . . ?
C6 C5 H5 120.6 . . ?
C5 C6 C7 119.10(19) . . ?
C5 C6 H6 120.4 . . ?
C7 C6 H6 120.4 . . ?
N2 C7 C6 122.57(18) . . ?
N2 C7 C8 116.45(16) . . ?
C6 C7 C8 120.98(17) . . ?
N9 C8 C7 119.15(16) . . ?
N9 C8 H8 120.4 . . ?
C7 C8 H8 120.4 . . ?
C8 N9 N10 118.59(15) . . ?
C8 N9 Cd1 117.67(12) . . ?
N10 N9 Cd1 123.42(11) . . ?
C11 N10 N9 115.82(15) . . ?
N10 C11 C12 118.70(16) . . ?
N10 C11 C31 123.35(16) . . ?
C12 C11 C31 117.89(15) . . ?
C17 C12 C13 119.47(18) . . ?
C17 C12 C11 119.97(17) . . ?
C13 C12 C11 120.56(17) . . ?
C14 C13 C12 119.8(2) . . ?
C14 C13 H13 120.1 . . ?
C12 C13 H13 120.1 . . ?
C15 C14 C13 120.6(2) . . ?
C15 C14 H14 119.7 . . ?
C13 C14 H14 119.7 . . ?
C16 C15 C14 119.6(2) . . ?
C16 C15 H15 120.2 . . ?
C14 C15 H15 120.2 . . ?
C15 C16 C17 120.6(2) . . ?
C15 C16 H16 119.7 . . ?
C17 C16 H16 119.7 . . ?
C16 C17 C12 119.9(2) . . ?
C16 C17 H17 120.0 . . ?
C12 C17 H17 120.0 . . ?
C23 N22 C27 118.14(18) . . ?
C23 N22 Cd1 121.51(15) . . ?
C27 N22 Cd1 120.30(12) . . ?
N22 C23 C24 122.7(2) . . ?
N22 C23 H23 118.6 . . ?
C24 C23 H23 118.6 . . ?
C25 C24 C23 119.3(2) . . ?
C25 C24 H24 120.3 . . ?
C23 C24 H24 120.3 . . ?
C24 C25 C26 119.0(2) . . ?
C24 C25 H25 120.5 . . ?
C26 C25 H25 120.5 . . ?
C25 C26 C27 118.6(2) . . ?
C25 C26 H26 120.7 . . ?
C27 C26 H26 120.7 . . ?
N22 C27 C26 122.18(19) . . ?
N22 C27 C28 116.80(17) . . ?
C26 C27 C28 121.0(2) . . ?
N29 C28 C27 119.68(19) . . ?
N29 C28 H28 120.2 . . ?
C27 C28 H28 120.2 . . ?
C28 N29 N30 117.65(17) . . ?
C28 N29 Cd1 115.05(13) . . ?
N30 N29 Cd1 124.11(12) . . ?
C31 N30 N29 116.50(16) . . ?
N30 C31 C32 118.30(17) . . ?
N30 C31 C11 124.57(16) . . ?
C32 C31 C11 117.13(15) . . ?
C33 C32 C37 119.10(19) . . ?
C33 C32 C31 120.53(18) . . ?
C37 C32 C31 120.31(17) . . ?
C32 C33 C34 119.7(2) . . ?
C32 C33 H33 120.1 . . ?
C34 C33 H33 120.1 . . ?
C35 C34 C33 120.9(2) . . ?
C35 C34 H34 119.6 . . ?
C33 C34 H34 119.6 . . ?
C36 C35 C34 119.6(2) . . ?
C36 C35 H35 120.2 . . ?
C34 C35 H35 120.2 . . ?
C35 C36 C37 120.2(2) . . ?
C35 C36 H36 119.9 . . ?
C37 C36 H36 119.9 . . ?
C32 C37 C36 120.4(2) . . ?
C32 C37 H37 119.8 . . ?
C36 C37 H37 119.8 . . ?
O43 N41 O42 114.6(5) . . ?
N41 O42 Cd1 98.7(5) . . ?
N41 O43 Cd1 96.6(5) . . ?
O44B N41B O43B 114(2) . . ?
O44B N41B O42B 130(2) . . ?
O43B N41B O42B 115.6(14) . . ?
N41B O42B Cd1 97.0(14) . . ?
N41B O43B Cd1 96.1(14) . . ?
O46 N45 O47 114.4(4) . . ?
N45 O46 Cd1 95.0(4) . . ?
N45 O47 Cd1 99.5(4) . . ?
O48B N45B O47B 117(2) . . ?
O48B N45B O46B 128(3) . . ?
O47B N45B O46B 114.8(11) . . ?
N45B O47B O48B 25.6(12) . . ?
N45B O47B Cd1 103.2(14) . . ?
O48B O47B Cd1 128.8(10) . . ?
N45B O48B O47B 37.5(15) . . ?
C52 O51 H51 109.5 . . ?
O51 C52 H52A 109.5 . . ?
O51 C52 H52B 109.5 . . ?
H52A C52 H52B 109.5 . . ?
O51 C52 H52C 109.5 . . ?
H52A C52 H52C 109.5 . . ?
H52B C52 H52C 109.5 . . ?

loop_
_geom_bond_atom_site_label_1
_geom_bond_atom_site_label_2
_geom_bond_distance
_geom_bond_site_symmetry_2
_geom_bond_publ_flag
Cd1 N22 2.3613(16) . ?
Cd1 O47 2.374(6) . ?
Cd1 N2 2.3785(16) . ?
Cd1 O42 2.458(10) . ?
Cd1 N9 2.4709(15) . ?
Cd1 O46 2.474(7) . ?
Cd1 O42B 2.48(3) . ?
Cd1 O47B 2.49(3) . ?
Cd1 O43B 2.50(3) . ?
Cd1 O43 2.508(9) . ?
Cd1 N29 2.5408(16) . ?
N2 C3 1.336(2) . ?
N2 C7 1.344(2) . ?
C3 C4 1.382(3) . ?
C3 H3 0.9300 . ?
C4 C5 1.372(3) . ?
C4 H4 0.9300 . ?
C5 C6 1.378(3) . ?
C5 H5 0.9300 . ?
C6 C7 1.380(3) . ?
C6 H6 0.9300 . ?
C7 C8 1.468(3) . ?
C8 N9 1.261(2) . ?
C8 H8 0.9300 . ?
N9 N10 1.391(2) . ?
N10 C11 1.278(2) . ?
C11 C12 1.484(2) . ?
C11 C31 1.499(3) . ?
C12 C17 1.389(3) . ?
C12 C13 1.390(3) . ?
C13 C14 1.384(3) . ?
C13 H13 0.9300 . ?
C14 C15 1.381(3) . ?
C14 H14 0.9300 . ?
C15 C16 1.373(4) . ?
C15 H15 0.9300 . ?
C16 C17 1.386(3) . ?
C16 H16 0.9300 . ?
C17 H17 0.9300 . ?
N22 C23 1.333(2) . ?
N22 C27 1.343(3) . ?
C23 C24 1.376(3) . ?
C23 H23 0.9300 . ?
C24 C25 1.363(4) . ?
C24 H24 0.9300 . ?
C25 C26 1.386(4) . ?
C25 H25 0.9300 . ?
C26 C27 1.387(3) . ?
C26 H26 0.9300 . ?
C27 C28 1.472(3) . ?
C28 N29 1.260(3) . ?
C28 H28 0.9300 . ?
N29 N30 1.394(2) . ?
N30 C31 1.282(2) . ?
C31 C32 1.488(2) . ?
C32 C33 1.371(3) . ?
C32 C37 1.381(3) . ?
C33 C34 1.389(3) . ?
C33 H33 0.9300 . ?
C34 C35 1.365(4) . ?
C34 H34 0.9300 . ?
C35 C36 1.360(3) . ?
C35 H35 0.9300 . ?
C36 C37 1.386(3) . ?
C36 H36 0.9300 . ?
C37 H37 0.9300 . ?
N41 O43 1.239(5) . ?
N41 O42 1.253(5) . ?
N41B O44B 1.20(2) . ?
N41B O43B 1.243(9) . ?
N41B O42B 1.249(9) . ?
N45 O46 1.229(5) . ?
N45 O47 1.248(5) . ?
N45B O48B 0.88(3) . ?
N45B O47B 1.239(7) . ?
N45B O46B 1.253(7) . ?
O47B O48B 1.81(3) . ?
O51 C52 1.361(5) . ?
O51 H51 0.8200 . ?
C52 H52A 0.9600 . ?
C52 H52B 0.9600 . ?
C52 H52C 0.9600 . ?

loop_
_geom_torsion_atom_site_label_1
_geom_torsion_atom_site_label_2
_geom_torsion_atom_site_label_3
_geom_torsion_atom_site_label_4
_geom_torsion
_geom_torsion_site_symmetry_1
_geom_torsion_site_symmetry_2
_geom_torsion_site_symmetry_3
_geom_torsion_site_symmetry_4
_geom_torsion_publ_flag
C7 N2 C3 C4 1.6(3) . . . . ?
Cd1 N2 C3 C4 -176.06(17) . . . . ?
N2 C3 C4 C5 1.2(4) . . . . ?
C3 C4 C5 C6 -2.3(3) . . . . ?
C4 C5 C6 C7 0.6(3) . . . . ?
C3 N2 C7 C6 -3.3(3) . . . . ?
Cd1 N2 C7 C6 174.42(15) . . . . ?
C3 N2 C7 C8 175.88(18) . . . . ?
Cd1 N2 C7 C8 -6.4(2) . . . . ?
C5 C6 C7 N2 2.2(3) . . . . ?
C5 C6 C7 C8 -176.92(19) . . . . ?
N2 C7 C8 N9 5.5(3) . . . . ?
C6 C7 C8 N9 -175.26(18) . . . . ?
C7 C8 N9 N10 -175.76(16) . . . . ?
C7 C8 N9 Cd1 -2.0(2) . . . . ?
C8 N9 N10 C11 -101.7(2) . . . . ?
Cd1 N9 N10 C11 84.92(17) . . . . ?
N9 N10 C11 C12 -177.83(14) . . . . ?
N9 N10 C11 C31 5.1(2) . . . . ?
N10 C11 C12 C17 146.58(18) . . . . ?
C31 C11 C12 C17 -36.2(2) . . . . ?
N10 C11 C12 C13 -33.0(2) . . . . ?
C31 C11 C12 C13 144.25(17) . . . . ?
C17 C12 C13 C14 1.1(3) . . . . ?
C11 C12 C13 C14 -179.38(17) . . . . ?
C12 C13 C14 C15 -1.1(3) . . . . ?
C13 C14 C15 C16 0.0(3) . . . . ?
C14 C15 C16 C17 1.0(4) . . . . ?
C15 C16 C17 C12 -1.0(3) . . . . ?
C13 C12 C17 C16 0.0(3) . . . . ?
C11 C12 C17 C16 -179.59(18) . . . . ?
C27 N22 C23 C24 0.8(3) . . . . ?
Cd1 N22 C23 C24 -176.56(17) . . . . ?
N22 C23 C24 C25 -0.6(4) . . . . ?
C23 C24 C25 C26 -0.2(4) . . . . ?
C24 C25 C26 C27 0.7(4) . . . . ?
C23 N22 C27 C26 -0.3(3) . . . . ?
Cd1 N22 C27 C26 177.13(16) . . . . ?
C23 N22 C27 C28 -179.06(18) . . . . ?
Cd1 N22 C27 C28 -1.7(2) . . . . ?
C25 C26 C27 N22 -0.5(3) . . . . ?
C25 C26 C27 C28 178.3(2) . . . . ?
N22 C27 C28 N29 10.2(3) . . . . ?
C26 C27 C28 N29 -168.7(2) . . . . ?
C27 C28 N29 N30 -173.30(17) . . . . ?
C27 C28 N29 Cd1 -12.6(2) . . . . ?
C28 N29 N30 C31 -123.1(2) . . . . ?
Cd1 N29 N30 C31 78.1(2) . . . . ?
N29 N30 C31 C32 -172.96(16) . . . . ?
N29 N30 C31 C11 6.9(3) . . . . ?
N10 C11 C31 N30 -72.0(3) . . . . ?
C12 C11 C31 N30 110.9(2) . . . . ?
N10 C11 C31 C32 107.9(2) . . . . ?
C12 C11 C31 C32 -69.2(2) . . . . ?
N30 C31 C32 C33 -16.9(3) . . . . ?
C11 C31 C32 C33 163.3(2) . . . . ?
N30 C31 C32 C37 160.45(19) . . . . ?
C11 C31 C32 C37 -19.4(3) . . . . ?
C37 C32 C33 C34 -1.9(4) . . . . ?
C31 C32 C33 C34 175.4(3) . . . . ?
C32 C33 C34 C35 1.3(5) . . . . ?
C33 C34 C35 C36 -0.3(5) . . . . ?
C34 C35 C36 C37 0.1(4) . . . . ?
C33 C32 C37 C36 1.7(3) . . . . ?
C31 C32 C37 C36 -175.62(19) . . . . ?
C35 C36 C37 C32 -0.8(4) . . . . ?
O43 N41 O42 Cd1 2.1(6) . . . . ?
O42 N41 O43 Cd1 -2.1(6) . . . . ?
O44B N41B O42B Cd1 -169.7(13) . . . . ?
O43B N41B O42B Cd1 10.4(13) . . . . ?
O44B N41B O43B Cd1 169.8(13) . . . . ?
O42B N41B O43B Cd1 -10.3(13) . . . . ?
O47 N45 O46 Cd1 5.2(4) . . . . ?
O46 N45 O47 Cd1 -5.5(5) . . . . ?
O46B N45B O47B O48B 180.0(5) . . . . ?
O48B N45B O47B Cd1 -178.6(14) . . . . ?
O46B N45B O47B Cd1 1.4(14) . . . . ?
O46B N45B O48B O47B -180.0(6) . . . . ?
Cd1 O47B O48B N45B 1.8(17) . . . . ?
